data_7016106
loop_
_publ_author_name
'Clark, J. M.'
'Kociok-K\"ohn, G'
'Harnett, N. J.'
'Hill, M. S.'
'Hill, R.'
'Molloy, K. C.'
'Saponia, H.'
'Stanton, D.'
'Sudlow, A.'

_publ_section_title
;
 Formation of PbS materials from lead xanthate precursors.
;
_journal_issue 26
_journal_name_full 'Dalton transactions (Cambridge, England : 2003)'
_journal_page_first 6893
_journal_page_last 6900
_journal_paper_doi 10.1039/c1dt10273g
_journal_volume 40
_journal_year 2011
_chemical_formula_moiety 'C32 H36 N4 O4 Pb2 S8'
_chemical_formula_sum 'C32 H36 N4 O4 Pb2 S8'
_chemical_formula_weight 1211.51
_chemical_name_systematic
;
?
;
_space_group_IT_number 2
_symmetry_cell_setting triclinic
_symmetry_space_group_name_Hall '-P 1'
_symmetry_space_group_name_H-M 'P -1'
_atom_sites_solution_hydrogens geom
_atom_sites_solution_primary direct
_atom_sites_solution_secondary difmap
_audit_creation_method SHELXL-97
_cell_angle_alpha 112.535(4)
_cell_angle_beta 111.534(4)
_cell_angle_gamma 94.306(3)
_cell_formula_units_Z 1
_cell_length_a 10.1779(6)
_cell_length_b 10.5781(6)
_cell_length_c 11.4041(8)
_cell_measurement_reflns_used 52785
_cell_measurement_temperature 150(2)
_cell_measurement_theta_max 30.034
_cell_measurement_theta_min 2.910
_cell_volume 1021.09(12)
_computing_cell_refinement 'HKL Scalepack (Otwinski & Minor, 1997)'
_computing_data_collection 'Collect (Nonius BV, 1997-2000)'
_computing_data_reduction
;
DENZO-SCALEPACK Z. Otwinowski and W. Minor, "
Processing of X-ray Diffraction Data Collected in Oscillation Mode ",
Methods in Enzymology, Volume 276: Macromolecular Crystallography,
part A, p.307-326, 1997,C.W. Carter, Jr. & R. M. Sweet, Eds., Academic Press.
;
_computing_molecular_graphics 'ORTEP3 for Windows - Farrugia, L. J. J. Appl. Crystallogr. 1997, 30, 565'
_computing_publication_material
;
'WinGX publication routines, Farrugia,
L. J., J. Appl. Crystallogr., 1999, 32, 837-838
;
_computing_structure_refinement
;
SHELXL97 -Program for Crystal Structure Analysis (Release 97-2).
Sheldrick, G.M., Instit\"ut f\"ur Anorganische Chemie der Universit\"at,
Tammanstrasse 4, D-3400 G\"ottingen, Germany, 1998
;
_computing_structure_solution
;
SIR97- Altomare A., Burla M.C., Camalli M., Cascarano G.L., Giacovazzo C. ,
Guagliardi A., Moliterni A.G.G., Polidori G.,Spagna R.
(1999) J. Appl. Cryst. 32, 115-119
;
_diffrn_ambient_temperature 150(2)
_diffrn_measured_fraction_theta_full 0.967
_diffrn_measured_fraction_theta_max 0.920
_diffrn_measurement_device_type 'Nonius Kappa CCD'
_diffrn_measurement_method '257 2.0 degree images with \w scans'
_diffrn_radiation_monochromator graphite
_diffrn_radiation_source 'fine-focus sealed tube'
_diffrn_radiation_type MoK\a
_diffrn_radiation_wavelength 0.71073
_diffrn_reflns_av_R_equivalents 0.0934
_diffrn_reflns_av_sigmaI/netI 0.0721
_diffrn_reflns_limit_h_max 14
_diffrn_reflns_limit_h_min -14
_diffrn_reflns_limit_k_max 13
_diffrn_reflns_limit_k_min -14
_diffrn_reflns_limit_l_max 15
_diffrn_reflns_limit_l_min -15
_diffrn_reflns_number 15152
_diffrn_reflns_theta_full 25.00
_diffrn_reflns_theta_max 30.05
_diffrn_reflns_theta_min 3.43
_diffrn_standards_decay_% 0
_diffrn_standards_number 0
_exptl_absorpt_coefficient_mu 8.682
_exptl_absorpt_correction_T_max 0.4772
_exptl_absorpt_correction_T_min 0.3559
_exptl_absorpt_correction_type multi-scan
_exptl_absorpt_process_details
;
multi-scan from symmetry-related measurements
Sortav (Blessing 1995)
;
_exptl_crystal_colour colourless
_exptl_crystal_density_diffrn 1.970
_exptl_crystal_density_method 'not measured'
_exptl_crystal_description block
_exptl_crystal_F_000 580
_exptl_crystal_size_max 0.15
_exptl_crystal_size_mid 0.15
_exptl_crystal_size_min 0.10
_refine_diff_density_max 2.617
_refine_diff_density_min -3.382
_refine_diff_density_rms 0.251
_refine_ls_extinction_coef 0.0115(14)
_refine_ls_extinction_expression Fc^*^=kFc[1+0.001xFc^2^\l^3^/sin(2\q)]^-1/4^
_refine_ls_extinction_method SHELXL
_refine_ls_goodness_of_fit_ref 1.039
_refine_ls_hydrogen_treatment constr
_refine_ls_matrix_type full
_refine_ls_number_parameters 245
_refine_ls_number_reflns 5495
_refine_ls_number_restraints 0
_refine_ls_restrained_S_all 1.039
_refine_ls_R_factor_all 0.0741
_refine_ls_R_factor_gt 0.0593
_refine_ls_shift/su_max 0.000
_refine_ls_shift/su_mean 0.000
_refine_ls_structure_factor_coef Fsqd
_refine_ls_weighting_details 'calc w=1/[\s^2^(Fo^2^)+(0.0878P)^2^+6.0044P] where P=(Fo^2^+2Fc^2^)/3'
_refine_ls_weighting_scheme calc
_refine_ls_wR_factor_gt 0.1506
_refine_ls_wR_factor_ref 0.1638
_reflns_number_gt 4569
_reflns_number_total 5495
_reflns_threshold_expression >2sigma(I)
_cod_data_source_file c1dt10273g.txt
_cod_data_source_block h09kcm33
_cod_original_cell_volume 1021.09(11)
_cod_database_code 7016106

loop_
_symmetry_equiv_pos_as_xyz
'x, y, z'
'-x, -y, -z'

loop_
_atom_site_label
_atom_site_type_symbol
_atom_site_fract_x
_atom_site_fract_y
_atom_site_fract_z
_atom_site_U_iso_or_equiv
_atom_site_adp_type
_atom_site_occupancy
_atom_site_symmetry_multiplicity
_atom_site_calc_flag
_atom_site_refinement_flags
_atom_site_disorder_assembly
_atom_site_disorder_group
Pb Pb 0.11519(3) 0.13238(3) 0.18824(3) 0.03692(16) Uani 1 1 d . A .
S1 S 0.0647(3) 0.3407(3) 0.4079(3) 0.0573(7) Uani 1 1 d . . .
S2 S 0.1151(3) 0.0677(3) 0.4118(3) 0.0556(6) Uani 1 1 d . . .
S3 S -0.2220(2) 0.0362(3) 0.0583(3) 0.0420(5) Uani 1 1 d . . .
S4 S -0.0942(2) 0.1947(2) -0.0595(3) 0.0403(5) Uani 1 1 d . . .
O2 O -0.3319(7) 0.2160(8) -0.0362(8) 0.0433(14) Uani 1 1 d . . .
N1 N 0.4019(8) 0.1713(8) 0.3261(8) 0.0392(15) Uani 1 1 d . . .
N2 N 0.3017(8) 0.3677(8) 0.2423(9) 0.0441(17) Uani 1 1 d . . .
C1 C 0.0991(11) 0.2346(13) 0.4878(12) 0.057(3) Uani 1 1 d . A .
O1 O 0.1194(12) 0.2686(12) 0.6210(11) 0.048(3) Uani 0.75(3) 1 d P A 1
C2 C 0.1007(18) 0.4063(15) 0.7002(18) 0.054(4) Uani 0.75(3) 1 d P A 1
H2A H 0.1719 0.4826 0.7094 0.064 Uiso 0.75(3) 1 calc PR A 1
H2B H 0.0012 0.4140 0.6504 0.064 Uiso 0.75(3) 1 calc PR A 1
C3 C 0.124(2) 0.4203(19) 0.8389(19) 0.051(4) Uani 0.75(3) 1 d P A 1
H3A H 0.1113 0.5123 0.8934 0.077 Uiso 0.75(3) 1 calc PR A 1
H3B H 0.2225 0.4133 0.8877 0.077 Uiso 0.75(3) 1 calc PR A 1
H3C H 0.0523 0.3447 0.8289 0.077 Uiso 0.75(3) 1 calc PR A 1
O1A O 0.092(4) 0.348(4) 0.597(4) 0.064(13) Uani 0.25(3) 1 d P A 2
C2A C 0.114(8) 0.285(7) 0.689(8) 0.073(17) Uiso 0.25(3) 1 d P A 2
H2C H 0.2142 0.2721 0.7199 0.088 Uiso 0.25(3) 1 calc PR A 2
H2D H 0.0452 0.1900 0.6381 0.088 Uiso 0.25(3) 1 calc PR A 2
C3A C 0.091(9) 0.372(8) 0.820(8) 0.07(2) Uiso 0.25(3) 1 d P A 2
H3D H 0.1072 0.3236 0.8801 0.106 Uiso 0.25(3) 1 calc PR A 2
H3E H -0.0093 0.3833 0.7908 0.106 Uiso 0.25(3) 1 calc PR A 2
H3F H 0.1597 0.4656 0.8726 0.106 Uiso 0.25(3) 1 calc PR A 2
C4 C -0.2253(9) 0.1518(9) -0.0104(10) 0.0370(17) Uani 1 1 d . A .
C5 C -0.4545(11) 0.1827(12) -0.0070(13) 0.051(2) Uani 1 1 d . A .
H5A H -0.4202 0.2036 0.0933 0.061 Uiso 1 1 calc R . .
H5B H -0.5064 0.0815 -0.0655 0.061 Uiso 1 1 calc R . .
C6 C -0.5535(13) 0.2743(14) -0.0422(16) 0.062(3) Uani 1 1 d . . .
H6A H -0.4985 0.3737 0.0115 0.093 Uiso 1 1 calc R A .
H6B H -0.6347 0.2609 -0.0180 0.093 Uiso 1 1 calc R . .
H6C H -0.5916 0.2479 -0.1430 0.093 Uiso 1 1 calc R . .
C7 C 0.4459(11) 0.0639(10) 0.3519(11) 0.0432(19) Uani 1 1 d . A .
H7 H 0.3756 -0.0087 0.3416 0.052 Uiso 1 1 calc R . .
C8 C 0.5890(12) 0.0550(11) 0.3927(11) 0.048(2) Uani 1 1 d . . .
H8 H 0.6166 -0.0223 0.4097 0.057 Uiso 1 1 calc R A .
C9 C 0.6913(11) 0.1610(12) 0.4082(12) 0.050(2) Uani 1 1 d . A .
H9 H 0.7904 0.1570 0.4352 0.060 Uiso 1 1 calc R . .
C10 C 0.6480(10) 0.2730(11) 0.3840(12) 0.048(2) Uani 1 1 d . . .
H10 H 0.7170 0.3478 0.3958 0.058 Uiso 1 1 calc R A .
C11 C 0.5006(9) 0.2743(10) 0.3418(10) 0.0389(18) Uani 1 1 d . A .
C12 C 0.4451(9) 0.3908(9) 0.3103(10) 0.0398(18) Uani 1 1 d . A .
C13 C 0.5412(10) 0.5194(10) 0.3524(11) 0.046(2) Uani 1 1 d . . .
H13 H 0.6431 0.5369 0.4058 0.055 Uiso 1 1 calc R A .
C14 C 0.4835(13) 0.6189(11) 0.3142(12) 0.053(2) Uani 1 1 d . A .
H14 H 0.5464 0.7049 0.3385 0.064 Uiso 1 1 calc R . .
C15 C 0.3349(12) 0.5943(10) 0.2407(12) 0.049(2) Uani 1 1 d . . .
H15 H 0.2932 0.6621 0.2142 0.059 Uiso 1 1 calc R A .
C16 C 0.2490(11) 0.4662(10) 0.2070(12) 0.048(2) Uani 1 1 d . A .
H16 H 0.1464 0.4475 0.1558 0.057 Uiso 1 1 calc R . .

loop_
_atom_site_aniso_label
_atom_site_aniso_U_11
_atom_site_aniso_U_22
_atom_site_aniso_U_33
_atom_site_aniso_U_23
_atom_site_aniso_U_13
_atom_site_aniso_U_12
Pb 0.02865(18) 0.0414(2) 0.0398(2) 0.01747(14) 0.01408(13) 0.01003(12)
S1 0.0473(13) 0.0479(13) 0.0609(16) 0.0109(11) 0.0204(12) 0.0157(10)
S2 0.0532(14) 0.0725(17) 0.0570(15) 0.0378(14) 0.0297(13) 0.0200(12)
S3 0.0324(10) 0.0536(12) 0.0515(12) 0.0312(10) 0.0208(9) 0.0147(8)
S4 0.0331(9) 0.0455(11) 0.0505(12) 0.0256(9) 0.0215(9) 0.0119(8)
O2 0.034(3) 0.058(4) 0.052(4) 0.031(3) 0.024(3) 0.020(3)
N1 0.029(3) 0.045(4) 0.038(4) 0.018(3) 0.009(3) 0.006(3)
N2 0.034(4) 0.041(4) 0.054(5) 0.020(3) 0.017(3) 0.007(3)
C1 0.034(4) 0.069(7) 0.049(6) 0.007(5) 0.020(4) 0.007(4)
O1 0.066(6) 0.046(6) 0.041(5) 0.020(4) 0.029(5) 0.022(4)
C2 0.061(9) 0.049(8) 0.065(10) 0.027(7) 0.036(8) 0.022(6)
C3 0.070(10) 0.035(7) 0.055(8) 0.018(6) 0.036(8) 0.015(7)
O1A 0.08(2) 0.044(19) 0.06(2) -0.002(15) 0.040(18) 0.014(16)
C4 0.033(4) 0.043(4) 0.040(4) 0.018(3) 0.021(3) 0.011(3)
C5 0.041(5) 0.065(6) 0.068(7) 0.040(5) 0.031(5) 0.027(4)
C6 0.050(6) 0.073(7) 0.088(9) 0.046(7) 0.041(6) 0.034(5)
C7 0.039(4) 0.044(5) 0.048(5) 0.024(4) 0.017(4) 0.009(3)
C8 0.046(5) 0.049(5) 0.045(5) 0.025(4) 0.012(4) 0.018(4)
C9 0.034(4) 0.073(7) 0.050(5) 0.034(5) 0.018(4) 0.015(4)
C10 0.029(4) 0.061(6) 0.060(6) 0.035(5) 0.019(4) 0.009(4)
C11 0.030(4) 0.047(5) 0.036(4) 0.018(4) 0.011(3) 0.007(3)
C12 0.032(4) 0.042(4) 0.040(4) 0.016(3) 0.013(3) 0.007(3)
C13 0.034(4) 0.047(5) 0.051(5) 0.024(4) 0.013(4) 0.000(3)
C14 0.058(6) 0.047(5) 0.047(5) 0.022(4) 0.016(5) 0.001(4)
C15 0.054(6) 0.040(5) 0.050(5) 0.023(4) 0.016(5) 0.012(4)
C16 0.037(4) 0.045(5) 0.057(6) 0.024(4) 0.015(4) 0.012(4)

loop_
_atom_type_symbol
_atom_type_description
_atom_type_scat_dispersion_real
_atom_type_scat_dispersion_imag
_atom_type_scat_source
C C 0.0033 0.0016 'International Tables Vol C Tables 4.2.6.8 and 6.1.1.4'
H H 0.0000 0.0000 'International Tables Vol C Tables 4.2.6.8 and 6.1.1.4'
O O 0.0106 0.0060 'International Tables Vol C Tables 4.2.6.8 and 6.1.1.4'
S S 0.1246 0.1234 'International Tables Vol C Tables 4.2.6.8 and 6.1.1.4'
N N 0.0061 0.0033 'International Tables Vol C Tables 4.2.6.8 and 6.1.1.4'
Pb Pb -3.3944 10.1111 'International Tables Vol C Tables 4.2.6.8 and 6.1.1.4'

loop_
_geom_angle_atom_site_label_1
_geom_angle_atom_site_label_2
_geom_angle_atom_site_label_3
_geom_angle
_geom_angle_site_symmetry_1
_geom_angle_site_symmetry_3
_geom_angle_publ_flag
N1 Pb N2 60.5(2) . . ?
N1 Pb S1 99.22(18) . . ?
N2 Pb S1 80.49(19) . . ?
N1 Pb S2 81.35(18) . . ?
N2 Pb S2 121.3(2) . . ?
S1 Pb S2 62.43(9) . . ?
N1 Pb S3 166.11(18) . . ?
N2 Pb S3 132.55(18) . . ?
S1 Pb S3 80.70(7) . . ?
S2 Pb S3 86.41(7) . . ?
C1 S1 Pb 86.3(4) . . ?
O1A S1 Pb 128.4(11) . . ?
C1 S2 Pb 85.9(5) . . ?
C4 S3 Pb 87.0(3) . . ?
C4 O2 C5 118.6(7) . . ?
C11 N1 C7 118.9(8) . . ?
C11 N1 Pb 122.9(6) . . ?
C7 N1 Pb 116.5(6) . . ?
C12 N2 C16 118.6(8) . . ?
C12 N2 Pb 121.3(6) . . ?
C16 N2 Pb 120.0(6) . . ?
O1 C1 S1 125.8(9) . . ?
O1A C1 S1 83(2) . . ?
O1 C1 S2 109.8(10) . . ?
O1A C1 S2 153(2) . . ?
S1 C1 S2 124.4(7) . . ?
C1 O1 C2 117.3(11) . . ?
C3 C2 O1 108.5(12) . . ?
C3 C2 H2A 110.0 . . ?
O1 C2 H2A 110.0 . . ?
C3 C2 H2B 110.0 . . ?
O1 C2 H2B 110.0 . . ?
H2A C2 H2B 108.4 . . ?
C2 C3 H3A 109.5 . . ?
C2 C3 H3B 109.5 . . ?
H3A C3 H3B 109.5 . . ?
C2 C3 H3C 109.5 . . ?
H3A C3 H3C 109.5 . . ?
H3B C3 H3C 109.5 . . ?
C1 O1A C2A 97(4) . . ?
C1 O1A S1 54.8(15) . . ?
C2A O1A S1 151(4) . . ?
O1A C2A C3A 113(5) . . ?
O1A C2A H2C 109.0 . . ?
C3A C2A H2C 109.0 . . ?
O1A C2A H2D 109.0 . . ?
C3A C2A H2D 109.0 . . ?
H2C C2A H2D 107.8 . . ?
C2A C3A H3D 109.5 . . ?
C2A C3A H3E 109.5 . . ?
H3D C3A H3E 109.5 . . ?
C2A C3A H3F 109.5 . . ?
H3D C3A H3F 109.5 . . ?
H3E C3A H3F 109.5 . . ?
O2 C4 S3 123.3(6) . . ?
O2 C4 S4 113.0(7) . . ?
S3 C4 S4 123.6(5) . . ?
O2 C5 C6 106.1(9) . . ?
O2 C5 H5A 110.5 . . ?
C6 C5 H5A 110.5 . . ?
O2 C5 H5B 110.5 . . ?
C6 C5 H5B 110.5 . . ?
H5A C5 H5B 108.7 . . ?
C5 C6 H6A 109.5 . . ?
C5 C6 H6B 109.5 . . ?
H6A C6 H6B 109.5 . . ?
C5 C6 H6C 109.5 . . ?
H6A C6 H6C 109.5 . . ?
H6B C6 H6C 109.5 . . ?
N1 C7 C8 122.7(9) . . ?
N1 C7 H7 118.7 . . ?
C8 C7 H7 118.7 . . ?
C7 C8 C9 118.6(9) . . ?
C7 C8 H8 120.7 . . ?
C9 C8 H8 120.7 . . ?
C8 C9 C10 119.4(9) . . ?
C8 C9 H9 120.3 . . ?
C10 C9 H9 120.3 . . ?
C9 C10 C11 118.8(9) . . ?
C9 C10 H10 120.6 . . ?
C11 C10 H10 120.6 . . ?
N1 C11 C10 121.6(9) . . ?
N1 C11 C12 116.6(8) . . ?
C10 C11 C12 121.8(8) . . ?
N2 C12 C13 121.5(9) . . ?
N2 C12 C11 117.0(8) . . ?
C13 C12 C11 121.4(8) . . ?
C14 C13 C12 118.4(9) . . ?
C14 C13 H13 120.8 . . ?
C12 C13 H13 120.8 . . ?
C15 C14 C13 120.3(9) . . ?
C15 C14 H14 119.8 . . ?
C13 C14 H14 119.8 . . ?
C14 C15 C16 117.1(9) . . ?
C14 C15 H15 121.5 . . ?
C16 C15 H15 121.5 . . ?
N2 C16 C15 124.0(9) . . ?
N2 C16 H16 118.0 . . ?
C15 C16 H16 118.0 . . ?

loop_
_geom_bond_atom_site_label_1
_geom_bond_atom_site_label_2
_geom_bond_distance
_geom_bond_site_symmetry_2
_geom_bond_publ_flag
Pb N1 2.667(7) . ?
Pb N2 2.727(8) . ?
Pb S1 2.877(3) . ?
Pb S2 2.882(3) . ?
Pb S3 3.098(2) . ?
S1 C1 1.680(15) . ?
S1 O1A 2.04(4) . ?
S2 C1 1.693(12) . ?
S3 C4 1.683(9) . ?
S4 C4 1.718(8) . ?
O2 C4 1.324(11) . ?
O2 C5 1.456(12) . ?
N1 C11 1.335(11) . ?
N1 C7 1.346(12) . ?
N2 C12 1.327(12) . ?
N2 C16 1.335(13) . ?
C1 O1 1.349(16) . ?
C1 O1A 1.39(3) . ?
O1 C2 1.461(18) . ?
C2 C3 1.46(2) . ?
C2 H2A 0.9900 . ?
C2 H2B 0.9900 . ?
C3 H3A 0.9800 . ?
C3 H3B 0.9800 . ?
C3 H3C 0.9800 . ?
O1A C2A 1.41(9) . ?
C2A C3A 1.54(11) . ?
C2A H2C 0.9900 . ?
C2A H2D 0.9900 . ?
C3A H3D 0.9800 . ?
C3A H3E 0.9800 . ?
C3A H3F 0.9800 . ?
C5 C6 1.504(14) . ?
C5 H5A 0.9900 . ?
C5 H5B 0.9900 . ?
C6 H6A 0.9800 . ?
C6 H6B 0.9800 . ?
C6 H6C 0.9800 . ?
C7 C8 1.379(14) . ?
C7 H7 0.9500 . ?
C8 C9 1.382(15) . ?
C8 H8 0.9500 . ?
C9 C10 1.383(15) . ?
C9 H9 0.9500 . ?
C10 C11 1.400(12) . ?
C10 H10 0.9500 . ?
C11 C12 1.504(13) . ?
C12 C13 1.412(12) . ?
C13 C14 1.379(15) . ?
C13 H13 0.9500 . ?
C14 C15 1.378(16) . ?
C14 H14 0.9500 . ?
C15 C16 1.387(14) . ?
C15 H15 0.9500 . ?
C16 H16 0.9500 . ?
